data_7008827
loop_
_publ_author_name
'Zibaseresht, Ramin'
'Hartshorn, Richard M.'

_publ_section_title
;
 Coordination chemistry of a terpyridine-tris(pyrazolyl) ditopic
 ligand.
;
_journal_issue 24
_journal_name_full 'Dalton transactions (Cambridge, England : 2003)'
_journal_page_first 3898
_journal_page_last 3908
_journal_paper_doi 10.1039/b509324d
_journal_year 2005
_chemical_formula_moiety
;
C33 H27 Cl2 N9 O Zn, C2 H3 N
;
_chemical_formula_sum 'C35 H30 Cl2 N10 O Zn'
_chemical_formula_weight 742.96
_chemical_name_systematic
;
?
;
_space_group_IT_number 2
_symmetry_cell_setting triclinic
_symmetry_space_group_name_Hall '-P 1'
_symmetry_space_group_name_H-M 'P -1'
_atom_sites_solution_hydrogens geom
_atom_sites_solution_primary direct
_atom_sites_solution_secondary difmap
_audit_creation_method SHELXL-97
_cell_angle_alpha 86.826(3)
_cell_angle_beta 82.396(2)
_cell_angle_gamma 85.480(2)
_cell_formula_units_Z 2
_cell_length_a 8.3507(15)
_cell_length_b 11.1461(15)
_cell_length_c 18.124(3)
_cell_measurement_reflns_used 7386
_cell_measurement_temperature 93(2)
_cell_measurement_theta_max 52.736
_cell_measurement_theta_min 4.395
_cell_volume 1665.2(5)
_computing_cell_refinement 'Bruker SAINT+'
_computing_data_collection 'Bruker SMART'
_computing_data_reduction 'Bruker XPREP'
_computing_molecular_graphics 'Bruker SHELXTL'
_computing_publication_material 'Bruker SHELXTL'
_computing_structure_refinement 'SHELXL-97 (Sheldrick, 1997)'
_computing_structure_solution 'SHELXS-97 (Sheldrick, 1990)'
_diffrn_ambient_temperature 93(2)
_diffrn_detector_area_resol_mean 8.192
_diffrn_measured_fraction_theta_full 0.962
_diffrn_measured_fraction_theta_max 0.950
_diffrn_measurement_device_type SMART/CCD
_diffrn_measurement_method 'phi and omega scan'
_diffrn_radiation_monochromator graphite
_diffrn_radiation_source 'fine-focus sealed tube'
_diffrn_radiation_type MoK\a
_diffrn_radiation_wavelength 0.71073
_diffrn_reflns_av_R_equivalents 0.0254
_diffrn_reflns_av_sigmaI/netI 0.0375
_diffrn_reflns_limit_h_max 10
_diffrn_reflns_limit_h_min -9
_diffrn_reflns_limit_k_max 13
_diffrn_reflns_limit_k_min -13
_diffrn_reflns_limit_l_max 22
_diffrn_reflns_limit_l_min -20
_diffrn_reflns_number 14016
_diffrn_reflns_theta_full 25.00
_diffrn_reflns_theta_max 26.47
_diffrn_reflns_theta_min 2.20
_diffrn_standards_number 0
_exptl_absorpt_coefficient_mu 0.945
_exptl_absorpt_correction_T_max 0.9114
_exptl_absorpt_correction_T_min 0.4902
_exptl_absorpt_correction_type multi-scan
_exptl_absorpt_process_details 'sadabs v2.03'
_exptl_crystal_colour Colourless
_exptl_crystal_density_diffrn 1.482
_exptl_crystal_density_meas 0
_exptl_crystal_density_method 'not measured'
_exptl_crystal_description Block
_exptl_crystal_F_000 764
_exptl_crystal_size_max 0.88
_exptl_crystal_size_mid 0.30
_exptl_crystal_size_min 0.10
_refine_diff_density_max 0.703
_refine_diff_density_min -0.346
_refine_diff_density_rms 0.066
_refine_ls_extinction_method none
_refine_ls_goodness_of_fit_ref 1.019
_refine_ls_hydrogen_treatment constr
_refine_ls_matrix_type full
_refine_ls_number_parameters 443
_refine_ls_number_reflns 6541
_refine_ls_number_restraints 0
_refine_ls_restrained_S_all 1.019
_refine_ls_R_factor_all 0.0509
_refine_ls_R_factor_gt 0.0360
_refine_ls_shift/su_max 0.001
_refine_ls_shift/su_mean 0.000
_refine_ls_structure_factor_coef Fsqd
_refine_ls_weighting_details 'calc w=1/[\s^2^(Fo^2^)+(0.0443P)^2^+1.7457P] where P=(Fo^2^+2Fc^2^)/3'
_refine_ls_weighting_scheme calc
_refine_ls_wR_factor_gt 0.0869
_refine_ls_wR_factor_ref 0.0957
_reflns_number_gt 5379
_reflns_number_total 6541
_reflns_threshold_expression >2sigma(I)
_cod_data_source_file b509324d.txt
_cod_data_source_block '[Zn(PzT)(Cl)2].CH3CN'
_cod_database_code 7008827

loop_
_symmetry_equiv_pos_as_xyz
'x, y, z'
'-x, -y, -z'

loop_
_atom_site_label
_atom_site_type_symbol
_atom_site_fract_x
_atom_site_fract_y
_atom_site_fract_z
_atom_site_U_iso_or_equiv
_atom_site_adp_type
_atom_site_occupancy
_atom_site_symmetry_multiplicity
_atom_site_calc_flag
_atom_site_refinement_flags
_atom_site_disorder_assembly
_atom_site_disorder_group
Zn Zn 0.63396(3) 0.72730(2) 0.610059(15) 0.01842(9) Uani 1 1 d . . .
N1 N 0.7197(2) 0.56935(17) 0.54617(11) 0.0182(4) Uani 1 1 d . . .
N1' N 0.5182(2) 0.74715(16) 0.51526(11) 0.0168(4) Uani 1 1 d . . .
N1" N 0.4574(2) 0.88060(17) 0.62958(11) 0.0186(4) Uani 1 1 d . . .
C2 C 0.6748(3) 0.5700(2) 0.47818(13) 0.0182(5) Uani 1 1 d . . .
C3 C 0.7279(3) 0.4793(2) 0.42969(14) 0.0218(5) Uani 1 1 d . . .
H3 H 0.6943 0.4811 0.3815 0.026 Uiso 1 1 calc R . .
C4 C 0.8315(3) 0.3857(2) 0.45324(15) 0.0237(5) Uani 1 1 d . . .
H4 H 0.8709 0.3225 0.4210 0.028 Uiso 1 1 calc R . .
C5 C 0.8765(3) 0.3849(2) 0.52339(15) 0.0226(5) Uani 1 1 d . . .
H5 H 0.9465 0.3211 0.5405 0.027 Uiso 1 1 calc R . .
C6 C 0.8183(3) 0.4784(2) 0.56861(14) 0.0210(5) Uani 1 1 d . . .
H6 H 0.8495 0.4782 0.6172 0.025 Uiso 1 1 calc R . .
C2' C 0.5597(3) 0.6723(2) 0.45988(13) 0.0173(5) Uani 1 1 d . . .
C3' C 0.4970(3) 0.6897(2) 0.39361(13) 0.0193(5) Uani 1 1 d . . .
H3' H 0.5283 0.6347 0.3552 0.023 Uiso 1 1 calc R . .
C4' C 0.3875(3) 0.7880(2) 0.38239(13) 0.0185(5) Uani 1 1 d . . .
C5' C 0.3463(3) 0.8649(2) 0.44114(13) 0.0193(5) Uani 1 1 d . . .
H5' H 0.2728 0.9335 0.4359 0.023 Uiso 1 1 calc R . .
C6' C 0.4118(3) 0.8416(2) 0.50656(13) 0.0178(5) Uani 1 1 d . . .
C2" C 0.3742(3) 0.9160(2) 0.57295(13) 0.0181(5) Uani 1 1 d . . .
C3" C 0.2620(3) 1.0143(2) 0.57682(14) 0.0211(5) Uani 1 1 d . . .
H3" H 0.2025 1.0372 0.5364 0.025 Uiso 1 1 calc R . .
C4" C 0.2387(3) 1.0784(2) 0.64086(14) 0.0245(5) Uani 1 1 d . . .
H4" H 0.1637 1.1471 0.6447 0.029 Uiso 1 1 calc R . .
C5" C 0.3240(3) 1.0425(2) 0.69889(14) 0.0245(5) Uani 1 1 d . . .
H5" H 0.3087 1.0856 0.7434 0.029 Uiso 1 1 calc R . .
C6" C 0.4320(3) 0.9432(2) 0.69142(14) 0.0222(5) Uani 1 1 d . . .
H6" H 0.4908 0.9180 0.7317 0.027 Uiso 1 1 calc R . .
C1"' C 0.3159(3) 0.8083(2) 0.31222(13) 0.0196(5) Uani 1 1 d . . .
C2"' C 0.1953(3) 0.8986(2) 0.30434(15) 0.0304(6) Uani 1 1 d . . .
H2"' H 0.1598 0.9493 0.3446 0.036 Uiso 1 1 calc R . .
C3"' C 0.1258(3) 0.9168(2) 0.24006(15) 0.0306(6) Uani 1 1 d . . .
H3"' H 0.0438 0.9803 0.2365 0.037 Uiso 1 1 calc R . .
C4"' C 0.1720(3) 0.8456(2) 0.18094(14) 0.0243(5) Uani 1 1 d . . .
C5"' C 0.2918(4) 0.7550(3) 0.18764(16) 0.0408(8) Uani 1 1 d . . .
H5"' H 0.3265 0.7048 0.1470 0.049 Uiso 1 1 calc R . .
C6"' C 0.3623(4) 0.7360(3) 0.25212(16) 0.0401(8) Uani 1 1 d . . .
H6"' H 0.4440 0.6723 0.2555 0.048 Uiso 1 1 calc R . .
C7 C 0.0845(3) 0.8636(3) 0.11395(15) 0.0312(6) Uani 1 1 d . . .
H7A H -0.0221 0.8289 0.1247 0.037 Uiso 1 1 calc R . .
H7B H 0.0657 0.9509 0.1019 0.037 Uiso 1 1 calc R . .
O O 0.1744(2) 0.8088(2) 0.05358(10) 0.0357(5) Uani 1 1 d . . .
C01 C 0.0810(3) 0.8025(3) -0.00483(14) 0.0307(6) Uani 1 1 d . . .
H01A H 0.0334 0.8837 -0.0183 0.037 Uiso 1 1 calc R . .
H01B H -0.0082 0.7493 0.0104 0.037 Uiso 1 1 calc R . .
C02 C 0.1930(3) 0.7522(2) -0.07096(14) 0.0286(6) Uani 1 1 d . . .
N01 N 0.2459(3) 0.6269(2) -0.05671(12) 0.0343(6) Uani 1 1 d . . .
N02 N 0.1782(3) 0.5651(2) 0.00441(13) 0.0362(6) Uani 1 1 d . . .
N01' N 0.1075(3) 0.7635(2) -0.13614(12) 0.0256(5) Uani 1 1 d . . .
N02' N -0.0563(3) 0.7712(2) -0.12752(13) 0.0313(5) Uani 1 1 d . . .
N01" N 0.3346(3) 0.8207(2) -0.08702(12) 0.0322(5) Uani 1 1 d . . .
N02" N 0.3123(3) 0.9379(2) -0.11074(15) 0.0400(6) Uani 1 1 d . . .
C03 C 0.2387(4) 0.4536(3) -0.00443(18) 0.0405(7) Uani 1 1 d . . .
H03 H 0.2143 0.3888 0.0305 0.049 Uiso 1 1 calc R . .
C04 C 0.3413(4) 0.4410(3) -0.07013(18) 0.0501(9) Uani 1 1 d . . .
H04 H 0.3977 0.3693 -0.0887 0.060 Uiso 1 1 calc R . .
C05 C 0.3441(5) 0.5538(3) -0.10240(18) 0.0515(9) Uani 1 1 d . . .
H05 H 0.4041 0.5769 -0.1486 0.062 Uiso 1 1 calc R . .
C03' C -0.0924(4) 0.7738(3) -0.19666(16) 0.0351(7) Uani 1 1 d . . .
H03' H -0.1998 0.7798 -0.2092 0.042 Uiso 1 1 calc R . .
C04' C 0.0464(4) 0.7666(3) -0.24886(16) 0.0358(7) Uani 1 1 d . . .
H04' H 0.0515 0.7663 -0.3015 0.043 Uiso 1 1 calc R . .
C05' C 0.1721(4) 0.7602(2) -0.20827(15) 0.0304(6) Uani 1 1 d . . .
H05' H 0.2840 0.7545 -0.2270 0.037 Uiso 1 1 calc R . .
C03" C 0.4521(4) 0.9834(4) -0.10717(19) 0.0493(9) Uani 1 1 d . . .
H03" H 0.4739 1.0644 -0.1215 0.059 Uiso 1 1 calc R . .
C04" C 0.5629(4) 0.8991(4) -0.0801(2) 0.0578(10) Uani 1 1 d . . .
H04" H 0.6710 0.9108 -0.0726 0.069 Uiso 1 1 calc R . .
C05" C 0.4851(4) 0.7964(4) -0.06661(18) 0.0500(9) Uani 1 1 d . . .
H05" H 0.5276 0.7217 -0.0467 0.060 Uiso 1 1 calc R . .
Cl1 Cl 0.86000(7) 0.83105(5) 0.58766(3) 0.02135(13) Uani 1 1 d . . .
Cl2 Cl 0.57887(8) 0.62474(6) 0.71978(4) 0.03203(16) Uani 1 1 d . . .
N N 0.8295(5) 0.6613(3) 0.2692(3) 0.0997(17) Uani 1 1 d . . .
C C 0.9161(5) 0.6069(3) 0.2312(2) 0.0510(9) Uani 1 1 d . . .
C' C 1.0268(5) 0.5347(3) 0.1807(2) 0.0532(9) Uani 1 1 d . . .
H'1 H 0.9719 0.4666 0.1665 0.080 Uiso 1 1 calc R . .
H'2 H 1.1207 0.5045 0.2052 0.080 Uiso 1 1 calc R . .
H'3 H 1.0629 0.5841 0.1360 0.080 Uiso 1 1 calc R . .

loop_
_atom_site_aniso_label
_atom_site_aniso_U_11
_atom_site_aniso_U_22
_atom_site_aniso_U_33
_atom_site_aniso_U_23
_atom_site_aniso_U_13
_atom_site_aniso_U_12
Zn 0.02044(15) 0.01539(15) 0.01934(15) -0.00158(10) -0.00343(11) 0.00125(10)
N1 0.0161(10) 0.0148(10) 0.0234(11) -0.0009(7) -0.0013(8) -0.0016(7)
N1' 0.0151(10) 0.0130(10) 0.0226(10) -0.0026(7) -0.0022(8) -0.0016(7)
N1" 0.0199(10) 0.0165(10) 0.0193(10) -0.0017(7) -0.0022(8) 0.0003(7)
C2 0.0140(11) 0.0147(11) 0.0258(13) -0.0012(9) -0.0005(9) -0.0033(8)
C3 0.0197(12) 0.0188(12) 0.0267(13) -0.0046(9) -0.0002(10) -0.0032(9)
C4 0.0185(12) 0.0162(12) 0.0350(15) -0.0053(10) 0.0037(10) -0.0005(9)
C5 0.0165(12) 0.0143(12) 0.0355(15) 0.0027(9) -0.0002(10) 0.0002(8)
C6 0.0174(12) 0.0183(12) 0.0269(13) 0.0029(9) -0.0020(10) -0.0030(9)
C2' 0.0157(11) 0.0134(11) 0.0226(12) -0.0026(8) -0.0003(9) -0.0015(8)
C3' 0.0197(12) 0.0155(11) 0.0227(13) -0.0057(9) -0.0007(10) -0.0022(9)
C4' 0.0174(12) 0.0162(12) 0.0223(13) -0.0029(9) -0.0022(9) -0.0038(8)
C5' 0.0188(12) 0.0157(12) 0.0235(13) -0.0032(9) -0.0032(10) -0.0001(8)
C6' 0.0174(11) 0.0134(11) 0.0227(12) -0.0029(8) -0.0028(9) -0.0006(8)
C2" 0.0189(12) 0.0156(11) 0.0197(12) -0.0020(8) -0.0012(9) -0.0018(8)
C3" 0.0226(12) 0.0189(12) 0.0227(13) -0.0026(9) -0.0067(10) -0.0001(9)
C4" 0.0272(13) 0.0194(13) 0.0257(13) -0.0049(9) -0.0008(11) 0.0043(9)
C5" 0.0295(14) 0.0217(13) 0.0221(13) -0.0072(9) -0.0009(10) 0.0003(10)
C6" 0.0258(13) 0.0215(13) 0.0197(13) -0.0020(9) -0.0039(10) -0.0013(9)
C1"' 0.0195(12) 0.0168(12) 0.0234(13) -0.0050(9) -0.0042(10) -0.0016(9)
C2"' 0.0382(16) 0.0248(14) 0.0294(15) -0.0116(10) -0.0123(12) 0.0106(11)
C3"' 0.0329(15) 0.0271(14) 0.0334(15) -0.0078(11) -0.0146(12) 0.0099(11)
C4"' 0.0246(13) 0.0239(13) 0.0252(14) -0.0015(10) -0.0075(10) 0.0004(10)
C5"' 0.0428(18) 0.052(2) 0.0280(16) -0.0192(13) -0.0128(13) 0.0200(14)
C6"' 0.0448(18) 0.0439(18) 0.0316(16) -0.0164(13) -0.0168(13) 0.0266(14)
C7 0.0318(15) 0.0356(16) 0.0271(15) -0.0078(11) -0.0102(12) 0.0078(11)
O 0.0303(11) 0.0569(14) 0.0194(10) -0.0084(8) -0.0077(8) 0.0113(9)
C01 0.0305(15) 0.0426(17) 0.0187(13) -0.0042(11) -0.0079(11) 0.0099(11)
C02 0.0302(14) 0.0350(15) 0.0199(13) -0.0017(10) -0.0065(11) 0.0087(11)
N01 0.0388(14) 0.0406(14) 0.0196(12) 0.0031(9) -0.0005(10) 0.0130(10)
N02 0.0339(13) 0.0425(15) 0.0289(13) 0.0064(10) 0.0005(10) 0.0059(10)
N01' 0.0267(12) 0.0305(12) 0.0200(11) -0.0008(8) -0.0076(9) 0.0026(9)
N02' 0.0289(12) 0.0353(13) 0.0299(13) -0.0026(9) -0.0094(10) 0.0072(9)
N01" 0.0261(12) 0.0484(15) 0.0225(12) -0.0046(10) -0.0073(9) 0.0038(10)
N02" 0.0405(15) 0.0400(15) 0.0415(15) -0.0088(11) -0.0089(12) -0.0039(11)
C03 0.0389(17) 0.0402(18) 0.0394(18) 0.0073(13) -0.0040(14) 0.0078(13)
C04 0.062(2) 0.044(2) 0.0367(18) 0.0036(14) 0.0030(16) 0.0238(16)
C05 0.067(2) 0.051(2) 0.0263(16) 0.0067(14) 0.0106(15) 0.0249(17)
C03' 0.0372(16) 0.0363(16) 0.0346(16) -0.0041(12) -0.0187(13) 0.0055(12)
C04' 0.0493(18) 0.0385(17) 0.0216(14) -0.0029(11) -0.0135(13) 0.0000(13)
C05' 0.0370(15) 0.0313(15) 0.0227(14) -0.0015(10) -0.0045(12) 0.0006(11)
C03" 0.0427(19) 0.065(2) 0.043(2) -0.0165(16) -0.0028(15) -0.0177(16)
C04" 0.0307(18) 0.098(3) 0.048(2) -0.014(2) -0.0075(16) -0.0137(19)
C05" 0.0277(16) 0.083(3) 0.0363(18) 0.0034(16) -0.0069(14) 0.0126(16)
Cl1 0.0199(3) 0.0167(3) 0.0290(3) -0.0040(2) -0.0093(2) 0.0012(2)
Cl2 0.0396(4) 0.0276(3) 0.0244(3) 0.0050(2) 0.0040(3) 0.0078(3)
N 0.116(3) 0.052(2) 0.114(3) -0.036(2) 0.078(3) -0.030(2)
C 0.063(2) 0.0304(18) 0.054(2) -0.0076(14) 0.0236(18) -0.0120(15)
C' 0.067(2) 0.041(2) 0.044(2) -0.0055(15) 0.0152(17) 0.0060(16)

loop_
_atom_type_symbol
_atom_type_description
_atom_type_scat_dispersion_real
_atom_type_scat_dispersion_imag
_atom_type_scat_source
C C 0.0033 0.0016 'International Tables Vol C Tables 4.2.6.8 and 6.1.1.4'
H H 0.0000 0.0000 'International Tables Vol C Tables 4.2.6.8 and 6.1.1.4'
N N 0.0061 0.0033 'International Tables Vol C Tables 4.2.6.8 and 6.1.1.4'
O O 0.0106 0.0060 'International Tables Vol C Tables 4.2.6.8 and 6.1.1.4'
Cl Cl 0.1484 0.1585 'International Tables Vol C Tables 4.2.6.8 and 6.1.1.4'
Zn Zn 0.2839 1.4301 'International Tables Vol C Tables 4.2.6.8 and 6.1.1.4'

loop_
_geom_angle_atom_site_label_1
_geom_angle_atom_site_label_2
_geom_angle_atom_site_label_3
_geom_angle
_geom_angle_site_symmetry_1
_geom_angle_site_symmetry_3
_geom_angle_publ_flag
N1' Zn N1" 74.97(7) . . ?
N1' Zn N1 74.71(7) . . ?
N1" Zn N1 148.54(8) . . ?
N1' Zn Cl2 132.68(6) . . ?
N1" Zn Cl2 98.73(5) . . ?
N1 Zn Cl2 95.63(5) . . ?
N1' Zn Cl1 107.55(5) . . ?
N1" Zn Cl1 97.90(5) . . ?
N1 Zn Cl1 98.99(5) . . ?
Cl2 Zn Cl1 119.75(3) . . ?
C2 N1 C6 119.3(2) . . ?
C2 N1 Zn 115.65(15) . . ?
C6 N1 Zn 124.95(17) . . ?
C2' N1' C6' 119.6(2) . . ?
C2' N1' Zn 120.18(15) . . ?
C6' N1' Zn 119.97(15) . . ?
C6" N1" C2" 118.8(2) . . ?
C6" N1" Zn 125.26(16) . . ?
C2" N1" Zn 115.88(15) . . ?
N1 C2 C3 122.1(2) . . ?
N1 C2 C2' 115.0(2) . . ?
C3 C2 C2' 122.9(2) . . ?
C2 C3 C4 118.2(2) . . ?
C2 C3 H3 120.9 . . ?
C4 C3 H3 120.9 . . ?
C5 C4 C3 119.5(2) . . ?
C5 C4 H4 120.2 . . ?
C3 C4 H4 120.2 . . ?
C4 C5 C6 118.9(2) . . ?
C4 C5 H5 120.6 . . ?
C6 C5 H5 120.6 . . ?
N1 C6 C5 122.0(2) . . ?
N1 C6 H6 119.0 . . ?
C5 C6 H6 119.0 . . ?
N1' C2' C3' 121.7(2) . . ?
N1' C2' C2 113.6(2) . . ?
C3' C2' C2 124.7(2) . . ?
C2' C3' C4' 120.2(2) . . ?
C2' C3' H3' 119.9 . . ?
C4' C3' H3' 119.9 . . ?
C5' C4' C3' 117.0(2) . . ?
C5' C4' C1"' 121.5(2) . . ?
C3' C4' C1"' 121.5(2) . . ?
C6' C5' C4' 120.0(2) . . ?
C6' C5' H5' 120.0 . . ?
C4' C5' H5' 120.0 . . ?
N1' C6' C5' 121.6(2) . . ?
N1' C6' C2" 113.9(2) . . ?
C5' C6' C2" 124.5(2) . . ?
N1" C2" C3" 122.0(2) . . ?
N1" C2" C6' 114.8(2) . . ?
C3" C2" C6' 123.2(2) . . ?
C4" C3" C2" 118.3(2) . . ?
C4" C3" H3" 120.9 . . ?
C2" C3" H3" 120.9 . . ?
C5" C4" C3" 119.8(2) . . ?
C5" C4" H4" 120.1 . . ?
C3" C4" H4" 120.1 . . ?
C6" C5" C4" 118.7(2) . . ?
C6" C5" H5" 120.7 . . ?
C4" C5" H5" 120.7 . . ?
N1" C6" C5" 122.4(2) . . ?
N1" C6" H6" 118.8 . . ?
C5" C6" H6" 118.8 . . ?
C2"' C1"' C6"' 116.9(2) . . ?
C2"' C1"' C4' 121.1(2) . . ?
C6"' C1"' C4' 121.9(2) . . ?
C3"' C2"' C1"' 121.7(2) . . ?
C3"' C2"' H2"' 119.1 . . ?
C1"' C2"' H2"' 119.1 . . ?
C4"' C3"' C2"' 121.2(2) . . ?
C4"' C3"' H3"' 119.4 . . ?
C2"' C3"' H3"' 119.4 . . ?
C3"' C4"' C5"' 118.0(2) . . ?
C3"' C4"' C7 119.2(2) . . ?
C5"' C4"' C7 122.7(2) . . ?
C6"' C5"' C4"' 121.1(3) . . ?
C6"' C5"' H5"' 119.4 . . ?
C4"' C5"' H5"' 119.4 . . ?
C5"' C6"' C1"' 121.0(2) . . ?
C5"' C6"' H6"' 119.5 . . ?
C1"' C6"' H6"' 119.5 . . ?
O C7 C4"' 110.3(2) . . ?
O C7 H7A 109.6 . . ?
C4"' C7 H7A 109.6 . . ?
O C7 H7B 109.6 . . ?
C4"' C7 H7B 109.6 . . ?
H7A C7 H7B 108.1 . . ?
C7 O C01 111.0(2) . . ?
O C01 C02 107.4(2) . . ?
O C01 H01A 110.2 . . ?
C02 C01 H01A 110.2 . . ?
O C01 H01B 110.2 . . ?
C02 C01 H01B 110.2 . . ?
H01A C01 H01B 108.5 . . ?
N01" C02 N01 108.5(2) . . ?
N01" C02 N01' 107.8(2) . . ?
N01 C02 N01' 109.8(2) . . ?
N01" C02 C01 110.3(2) . . ?
N01 C02 C01 111.5(2) . . ?
N01' C02 C01 108.8(2) . . ?
C05 N01 N02 111.4(2) . . ?
C05 N01 C02 127.9(2) . . ?
N02 N01 C02 120.1(2) . . ?
C03 N02 N01 104.2(2) . . ?
C05' N01' N02' 112.4(2) . . ?
C05' N01' C02 127.6(2) . . ?
N02' N01' C02 119.8(2) . . ?
C03' N02' N01' 103.8(2) . . ?
C05" N01" N02" 111.0(3) . . ?
C05" N01" C02 129.5(3) . . ?
N02" N01" C02 117.7(2) . . ?
C03" N02" N01" 104.7(3) . . ?
N02 C03 C04 112.5(3) . . ?
N02 C03 H03 123.8 . . ?
C04 C03 H03 123.8 . . ?
C05 C04 C03 104.8(3) . . ?
C05 C04 H04 127.6 . . ?
C03 C04 H04 127.6 . . ?
N01 C05 C04 107.1(3) . . ?
N01 C05 H05 126.4 . . ?
C04 C05 H05 126.4 . . ?
N02' C03' C04' 111.9(3) . . ?
N02' C03' H03' 124.1 . . ?
C04' C03' H03' 124.1 . . ?
C05' C04' C03' 105.2(2) . . ?
C05' C04' H04' 127.4 . . ?
C03' C04' H04' 127.4 . . ?
N01' C05' C04' 106.7(3) . . ?
N01' C05' H05' 126.6 . . ?
C04' C05' H05' 126.6 . . ?
N02" C03" C04" 111.9(3) . . ?
N02" C03" H03" 124.0 . . ?
C04" C03" H03" 124.0 . . ?
C05" C04" C03" 105.6(3) . . ?
C05" C04" H04" 127.2 . . ?
C03" C04" H04" 127.2 . . ?
C04" C05" N01" 106.8(3) . . ?
C04" C05" H05" 126.6 . . ?
N01" C05" H05" 126.6 . . ?
N C C' 178.8(5) . . ?
C C' H'1 109.5 . . ?
C C' H'2 109.5 . . ?
H'1 C' H'2 109.5 . . ?
C C' H'3 109.5 . . ?
H'1 C' H'3 109.5 . . ?
H'2 C' H'3 109.5 . . ?

loop_
_geom_bond_atom_site_label_1
_geom_bond_atom_site_label_2
_geom_bond_distance
_geom_bond_site_symmetry_2
_geom_bond_publ_flag
Zn N1' 2.074(2) . ?
Zn N1" 2.180(2) . ?
Zn N1 2.1818(19) . ?
Zn Cl2 2.2499(7) . ?
Zn Cl1 2.2704(7) . ?
N1 C2 1.334(3) . ?
N1 C6 1.335(3) . ?
N1' C2' 1.334(3) . ?
N1' C6' 1.339(3) . ?
N1" C6" 1.337(3) . ?
N1" C2" 1.339(3) . ?
C2 C3 1.384(3) . ?
C2 C2' 1.485(3) . ?
C3 C4 1.388(3) . ?
C3 H3 0.9500 . ?
C4 C5 1.372(4) . ?
C4 H4 0.9500 . ?
C5 C6 1.380(3) . ?
C5 H5 0.9500 . ?
C6 H6 0.9500 . ?
C2' C3' 1.371(3) . ?
C3' C4' 1.394(3) . ?
C3' H3' 0.9500 . ?
C4' C5' 1.395(3) . ?
C4' C1"' 1.474(3) . ?
C5' C6' 1.374(3) . ?
C5' H5' 0.9500 . ?
C6' C2" 1.484(3) . ?
C2" C3" 1.384(3) . ?
C3" C4" 1.380(3) . ?
C3" H3" 0.9500 . ?
C4" C5" 1.371(4) . ?
C4" H4" 0.9500 . ?
C5" C6" 1.373(3) . ?
C5" H5" 0.9500 . ?
C6" H6" 0.9500 . ?
C1"' C2"' 1.382(3) . ?
C1"' C6"' 1.386(4) . ?
C2"' C3"' 1.368(4) . ?
C2"' H2"' 0.9500 . ?
C3"' C4"' 1.366(4) . ?
C3"' H3"' 0.9500 . ?
C4"' C5"' 1.376(4) . ?
C4"' C7 1.494(4) . ?
C5"' C6"' 1.375(4) . ?
C5"' H5"' 0.9500 . ?
C6"' H6"' 0.9500 . ?
C7 O 1.385(3) . ?
C7 H7A 0.9900 . ?
C7 H7B 0.9900 . ?
O C01 1.403(3) . ?
C01 C02 1.523(4) . ?
C01 H01A 0.9900 . ?
C01 H01B 0.9900 . ?
C02 N01" 1.447(4) . ?
C02 N01 1.452(4) . ?
C02 N01' 1.453(3) . ?
N01 C05 1.346(4) . ?
N01 N02 1.353(3) . ?
N02 C03 1.315(4) . ?
N01' C05' 1.348(3) . ?
N01' N02' 1.353(3) . ?
N02' C03' 1.325(4) . ?
N01" C05" 1.359(4) . ?
N01" N02" 1.359(4) . ?
N02" C03" 1.319(4) . ?
C03 C04 1.379(4) . ?
C03 H03 0.9500 . ?
C04 C05 1.358(5) . ?
C04 H04 0.9500 . ?
C05 H05 0.9500 . ?
C03' C04' 1.395(4) . ?
C03' H03' 0.9500 . ?
C04' C05' 1.355(4) . ?
C04' H04' 0.9500 . ?
C05' H05' 0.9500 . ?
C03" C04" 1.383(5) . ?
C03" H03" 0.9500 . ?
C04" C05" 1.356(6) . ?
C04" H04" 0.9500 . ?
C05" H05" 0.9500 . ?
N C 1.101(4) . ?
C C' 1.442(4) . ?
C' H'1 0.9800 . ?
C' H'2 0.9800 . ?
C' H'3 0.9800 . ?

loop_
_geom_torsion_atom_site_label_1
_geom_torsion_atom_site_label_2
_geom_torsion_atom_site_label_3
_geom_torsion_atom_site_label_4
_geom_torsion
_geom_torsion_site_symmetry_1
_geom_torsion_site_symmetry_2
_geom_torsion_site_symmetry_3
_geom_torsion_site_symmetry_4
_geom_torsion_publ_flag
N1' Zn N1 C2 7.46(15) . . . . ?
N1" Zn N1 C2 23.3(2) . . . . ?
Cl2 Zn N1 C2 140.23(15) . . . . ?
Cl1 Zn N1 C2 -98.40(15) . . . . ?
N1' Zn N1 C6 -176.39(19) . . . . ?
N1" Zn N1 C6 -160.57(17) . . . . ?
Cl2 Zn N1 C6 -43.61(18) . . . . ?
Cl1 Zn N1 C6 77.75(18) . . . . ?
N1" Zn N1' C2' -179.74(18) . . . . ?
N1 Zn N1' C2' -8.21(16) . . . . ?
Cl2 Zn N1' C2' -91.68(17) . . . . ?
Cl1 Zn N1' C2' 86.58(16) . . . . ?
N1" Zn N1' C6' 6.26(16) . . . . ?
N1 Zn N1' C6' 177.80(18) . . . . ?
Cl2 Zn N1' C6' 94.32(17) . . . . ?
Cl1 Zn N1' C6' -87.42(17) . . . . ?
N1' Zn N1" C6" 178.6(2) . . . . ?
N1 Zn N1" C6" 162.79(17) . . . . ?
Cl2 Zn N1" C6" 46.61(19) . . . . ?
Cl1 Zn N1" C6" -75.28(19) . . . . ?
N1' Zn N1" C2" -4.33(16) . . . . ?
N1 Zn N1" C2" -20.1(2) . . . . ?
Cl2 Zn N1" C2" -136.31(15) . . . . ?
Cl1 Zn N1" C2" 101.80(16) . . . . ?
C6 N1 C2 C3 -0.3(3) . . . . ?
Zn N1 C2 C3 176.11(17) . . . . ?
C6 N1 C2 C2' 177.59(19) . . . . ?
Zn N1 C2 C2' -6.0(2) . . . . ?
N1 C2 C3 C4 -0.2(3) . . . . ?
C2' C2 C3 C4 -177.9(2) . . . . ?
C2 C3 C4 C5 0.6(3) . . . . ?
C3 C4 C5 C6 -0.6(3) . . . . ?
C2 N1 C6 C5 0.4(3) . . . . ?
Zn N1 C6 C5 -175.66(16) . . . . ?
C4 C5 C6 N1 0.1(3) . . . . ?
C6' N1' C2' C3' 0.4(3) . . . . ?
Zn N1' C2' C3' -173.61(16) . . . . ?
C6' N1' C2' C2 -178.35(19) . . . . ?
Zn N1' C2' C2 7.6(3) . . . . ?
N1 C2 C2' N1' -0.6(3) . . . . ?
C3 C2 C2' N1' 177.2(2) . . . . ?
N1 C2 C2' C3' -179.3(2) . . . . ?
C3 C2 C2' C3' -1.5(4) . . . . ?
N1' C2' C3' C4' 0.4(3) . . . . ?
C2 C2' C3' C4' 179.0(2) . . . . ?
C2' C3' C4' C5' -0.3(3) . . . . ?
C2' C3' C4' C1"' -179.0(2) . . . . ?
C3' C4' C5' C6' -0.5(3) . . . . ?
C1"' C4' C5' C6' 178.2(2) . . . . ?
C2' N1' C6' C5' -1.3(3) . . . . ?
Zn N1' C6' C5' 172.75(17) . . . . ?
C2' N1' C6' C2" 178.91(19) . . . . ?
Zn N1' C6' C2" -7.1(3) . . . . ?
C4' C5' C6' N1' 1.4(3) . . . . ?
C4' C5' C6' C2" -178.9(2) . . . . ?
C6" N1" C2" C3" -0.7(3) . . . . ?
Zn N1" C2" C3" -177.95(18) . . . . ?
C6" N1" C2" C6' 179.5(2) . . . . ?
Zn N1" C2" C6' 2.2(2) . . . . ?
N1' C6' C2" N1" 2.9(3) . . . . ?
C5' C6' C2" N1" -176.9(2) . . . . ?
N1' C6' C2" C3" -177.0(2) . . . . ?
C5' C6' C2" C3" 3.2(4) . . . . ?
N1" C2" C3" C4" 1.3(4) . . . . ?
C6' C2" C3" C4" -178.9(2) . . . . ?
C2" C3" C4" C5" -1.0(4) . . . . ?
C3" C4" C5" C6" 0.3(4) . . . . ?
C2" N1" C6" C5" -0.1(4) . . . . ?
Zn N1" C6" C5" 176.86(18) . . . . ?
C4" C5" C6" N1" 0.3(4) . . . . ?
C5' C4' C1"' C2"' -5.4(3) . . . . ?
C3' C4' C1"' C2"' 173.3(2) . . . . ?
C5' C4' C1"' C6"' 176.6(3) . . . . ?
C3' C4' C1"' C6"' -4.7(4) . . . . ?
C6"' C1"' C2"' C3"' -0.6(4) . . . . ?
C4' C1"' C2"' C3"' -178.7(2) . . . . ?
C1"' C2"' C3"' C4"' 0.6(5) . . . . ?
C2"' C3"' C4"' C5"' -0.5(4) . . . . ?
C2"' C3"' C4"' C7 175.8(3) . . . . ?
C3"' C4"' C5"' C6"' 0.5(5) . . . . ?
C7 C4"' C5"' C6"' -175.6(3) . . . . ?
C4"' C5"' C6"' C1"' -0.6(5) . . . . ?
C2"' C1"' C6"' C5"' 0.7(5) . . . . ?
C4' C1"' C6"' C5"' 178.8(3) . . . . ?
C3"' C4"' C7 O 163.4(3) . . . . ?
C5"' C4"' C7 O -20.5(4) . . . . ?
C4"' C7 O C01 167.5(2) . . . . ?
C7 O C01 C02 174.7(2) . . . . ?
O C01 C02 N01" -52.3(3) . . . . ?
O C01 C02 N01 68.3(3) . . . . ?
O C01 C02 N01' -170.4(2) . . . . ?
N01" C02 N01 C05 -58.6(4) . . . . ?
N01' C02 N01 C05 59.0(4) . . . . ?
C01 C02 N01 C05 179.7(3) . . . . ?
N01" C02 N01 N02 130.8(3) . . . . ?
N01' C02 N01 N02 -111.6(3) . . . . ?
C01 C02 N01 N02 9.1(4) . . . . ?
C05 N01 N02 C03 0.8(4) . . . . ?
C02 N01 N02 C03 172.8(3) . . . . ?
N01" C02 N01' C05' 41.4(3) . . . . ?
N01 C02 N01' C05' -76.6(3) . . . . ?
C01 C02 N01' C05' 161.1(3) . . . . ?
N01" C02 N01' N02' -143.1(2) . . . . ?
N01 C02 N01' N02' 98.9(3) . . . . ?
C01 C02 N01' N02' -23.4(3) . . . . ?
C05' N01' N02' C03' -0.6(3) . . . . ?
C02 N01' N02' C03' -176.7(2) . . . . ?
N01 C02 N01" C05" -24.6(4) . . . . ?
N01' C02 N01" C05" -143.5(3) . . . . ?
C01 C02 N01" C05" 97.8(3) . . . . ?
N01 C02 N01" N02" 172.3(2) . . . . ?
N01' C02 N01" N02" 53.4(3) . . . . ?
C01 C02 N01" N02" -65.3(3) . . . . ?
C05" N01" N02" C03" 2.2(3) . . . . ?
C02 N01" N02" C03" 168.3(2) . . . . ?
N01 N02 C03 C04 -1.0(4) . . . . ?
N02 C03 C04 C05 0.9(4) . . . . ?
N02 N01 C05 C04 -0.3(4) . . . . ?
C02 N01 C05 C04 -171.5(3) . . . . ?
C03 C04 C05 N01 -0.3(4) . . . . ?
N01' N02' C03' C04' 0.6(3) . . . . ?
N02' C03' C04' C05' -0.4(3) . . . . ?
N02' N01' C05' C04' 0.4(3) . . . . ?
C02 N01' C05' C04' 176.1(3) . . . . ?
C03' C04' C05' N01' 0.0(3) . . . . ?
N01" N02" C03" C04" -1.3(4) . . . . ?
N02" C03" C04" C05" 0.0(4) . . . . ?
C03" C04" C05" N01" 1.3(4) . . . . ?
N02" N01" C05" C04" -2.3(4) . . . . ?
C02 N01" C05" C04" -166.2(3) . . . . ?
